data_7030276
loop_
_publ_author_name
'Benjamin, Sophie L.'
'Levason, William'
'Pugh, David'
'Reid, Gillian'
'Zhang, Wenjian'

_publ_section_title
;
 Preparation and structures of coordination complexes of the very hard
 Lewis acids ZrF4 and HfF4.
;
_journal_issue 40
_journal_name_full 'Dalton transactions (Cambridge, England : 2003)'
_journal_page_first 12548
_journal_page_last 12557
_journal_paper_doi 10.1039/c2dt31501g
_journal_volume 41
_journal_year 2012
_chemical_formula_moiety 'C6 H14 F4 Hf N2 O2'
_chemical_formula_sum 'C6 H14 F4 Hf N2 O2'
_chemical_formula_weight 400.68
_chemical_name_systematic
;
cis-tetrafluoro-bis(N,N-dimethylformamide)-hafnium(IV)
;
_space_group_IT_number 15
_space_group_name_Hall '-C 2yc'
_symmetry_cell_setting monoclinic
_symmetry_space_group_name_Hall '-C 2yc'
_symmetry_space_group_name_H-M 'C 1 2/c 1'
_atom_sites_solution_hydrogens geom
_atom_sites_solution_primary direct
_atom_sites_solution_secondary difmap
_audit_creation_date 2012-02-09
_audit_creation_method 'SHELXL-97 hand edit'
_cell_angle_alpha 90.00
_cell_angle_beta 100.919(7)
_cell_angle_gamma 90.00
_cell_formula_units_Z 4
_cell_length_a 13.591(3)
_cell_length_b 7.2522(12)
_cell_length_c 11.6584(19)
_cell_measurement_reflns_used 2762
_cell_measurement_temperature 100(2)
_cell_measurement_theta_max 27.5
_cell_measurement_theta_min 3.1
_cell_volume 1128.3(4)
_computing_cell_refinement 'CrystalClear-SM Expert 2.0 r7 (Rigaku, 2011)'
_computing_data_collection 'CrystalClear-SM Expert 2.0 r7 (Rigaku, 2011)'
_computing_data_reduction 'CrystalClear-SM Expert 2.0 r7 (Rigaku, 2011)'
_computing_structure_refinement 'SHELXL-97 (Sheldrick, 2008)'
_computing_structure_solution 'SHELXS-97 (Sheldrick, 1997)'
_diffrn_ambient_temperature 100(2)
_diffrn_detector 'CCD plate'
_diffrn_detector_area_resol_mean 28.5714
_diffrn_detector_type 'Rigaku HG Saturn724+ (2x2 bin mode)'
_diffrn_measured_fraction_theta_full 0.999
_diffrn_measured_fraction_theta_max 0.999
_diffrn_measurement_device 'Four-circle \k diffractometer'
_diffrn_measurement_device_type 'Rigaku AFC12'
_diffrn_measurement_method 'Profile data from \w-scans'
_diffrn_radiation_collimation 'Confocal mirrors, HF VariMax'
_diffrn_radiation_type MoK\a
_diffrn_radiation_wavelength 0.71073
_diffrn_reflns_av_R_equivalents 0.0601
_diffrn_reflns_av_sigmaI/netI 0.0593
_diffrn_reflns_limit_h_max 17
_diffrn_reflns_limit_h_min -17
_diffrn_reflns_limit_k_max 7
_diffrn_reflns_limit_k_min -9
_diffrn_reflns_limit_l_max 14
_diffrn_reflns_limit_l_min -15
_diffrn_reflns_number 3801
_diffrn_reflns_theta_full 27.43
_diffrn_reflns_theta_max 27.43
_diffrn_reflns_theta_min 3.05
_diffrn_source 'Rotating anode X-ray tube'
_diffrn_source_type 'Rigaku FR-E+ SuperBright'
_diffrn_standards_number 0
_exptl_absorpt_coefficient_mu 9.284
_exptl_absorpt_correction_T_max 1.000
_exptl_absorpt_correction_T_min 0.613
_exptl_absorpt_correction_type multi-scan
_exptl_absorpt_process_details
;
Jacobson, R. (1998). REQAB. Private communication to the
Rigaku Corporation, Tokyo, Japan.
;
_exptl_crystal_colour colourless
_exptl_crystal_density_diffrn 2.359
_exptl_crystal_density_method 'not measured'
_exptl_crystal_description block
_exptl_crystal_F_000 752
_exptl_crystal_size_max 0.06
_exptl_crystal_size_mid 0.04
_exptl_crystal_size_min 0.02
_refine_diff_density_max 2.539
_refine_diff_density_min -2.236
_refine_diff_density_rms 0.260
_refine_ls_extinction_method none
_refine_ls_goodness_of_fit_ref 1.061
_refine_ls_hydrogen_treatment constr
_refine_ls_matrix_type full
_refine_ls_number_parameters 71
_refine_ls_number_reflns 1283
_refine_ls_number_restraints 0
_refine_ls_restrained_S_all 1.061
_refine_ls_R_factor_all 0.0367
_refine_ls_R_factor_gt 0.0351
_refine_ls_shift/su_max 0.000
_refine_ls_shift/su_mean 0.000
_refine_ls_structure_factor_coef Fsqd
_refine_ls_weighting_details 'w=1/[\s^2^(Fo^2^)+(0.0330P)^2^+11.4680P] where P=(Fo^2^+2Fc^2^)/3'
_refine_ls_weighting_scheme calc
_refine_ls_wR_factor_gt 0.0824
_refine_ls_wR_factor_ref 0.0838
_reflns_number_gt 1230
_reflns_number_total 1283
_reflns_threshold_expression I>2\s(I)
_cod_data_source_file c2dt31501g.txt
_cod_data_source_block 12slbkwl2xp
_cod_depositor_comments
;
The following automatic conversions were performed:

'_symmetry_cell_setting' value 'Monoclinic' changed to 'monoclinic'
according to
/usr/data/users/saulius/automatic-downloads/retrospective/RSC/lib/dictionaries/cif_core.dic
dictionary named 'cif_core.dic' version 2.4.2 from 2011-04-26.

Automatic conversion script
Id: cif_fix_values 2281 2013-09-26 08:29:07Z andrius 
;
_cod_original_sg_symbol_H-M 'C 2/c'
_cod_database_code 7030276

loop_
_symmetry_equiv_pos_as_xyz
'x, y, z'
'-x, y, -z+1/2'
'x+1/2, y+1/2, z'
'-x+1/2, y+1/2, -z+1/2'
'-x, -y, -z'
'x, -y, z-1/2'
'-x+1/2, -y+1/2, -z'
'x+1/2, -y+1/2, z-1/2'

loop_
_atom_site_label
_atom_site_type_symbol
_atom_site_fract_x
_atom_site_fract_y
_atom_site_fract_z
_atom_site_U_iso_or_equiv
_atom_site_adp_type
_atom_site_occupancy
_atom_site_symmetry_multiplicity
_atom_site_calc_flag
_atom_site_refinement_flags
Hf1 Hf 0.5000 0.03142(5) 0.2500 0.01420(14) Uani 1 2 d S
F1 F 0.6066(3) 0.0582(6) 0.1572(4) 0.0247(9) Uani 1 1 d .
F2 F 0.5705(3) -0.1568(5) 0.3544(3) 0.0242(8) Uani 1 1 d .
O1 O 0.4228(3) 0.2458(6) 0.1397(4) 0.0206(9) Uani 1 1 d .
N1 N 0.3585(4) 0.4114(8) -0.0206(4) 0.0167(10) Uani 1 1 d .
C1 C 0.4230(5) 0.2921(9) 0.0352(5) 0.0186(12) Uani 1 1 d .
H1 H 0.4712 0.2390 -0.0042 0.022 Uiso 1 1 calc R
C2 C 0.3577(7) 0.4620(10) -0.1424(6) 0.0285(16) Uani 1 1 d .
H2A H 0.4136 0.4011 -0.1693 0.043 Uiso 1 1 calc R
H2B H 0.3646 0.5960 -0.1484 0.043 Uiso 1 1 calc R
H2C H 0.2943 0.4227 -0.1911 0.043 Uiso 1 1 calc R
C3 C 0.2839(5) 0.4991(9) 0.0373(6) 0.0185(12) Uani 1 1 d .
H3A H 0.2687 0.4174 0.0986 0.028 Uiso 1 1 calc R
H3B H 0.2226 0.5225 -0.0202 0.028 Uiso 1 1 calc R
H3C H 0.3106 0.6161 0.0722 0.028 Uiso 1 1 calc R

loop_
_atom_site_aniso_label
_atom_site_aniso_U_11
_atom_site_aniso_U_22
_atom_site_aniso_U_33
_atom_site_aniso_U_23
_atom_site_aniso_U_13
_atom_site_aniso_U_12
Hf1 0.0163(2) 0.0188(2) 0.00686(19) 0.000 0.00058(13) 0.000
F1 0.023(2) 0.034(2) 0.019(2) 0.0010(16) 0.0078(16) 0.0017(16)
F2 0.0245(19) 0.025(2) 0.0215(19) 0.0032(16) -0.0008(15) 0.0013(15)
O1 0.027(2) 0.020(2) 0.014(2) -0.0003(17) 0.0011(17) 0.0028(18)
N1 0.020(2) 0.021(3) 0.009(2) 0.001(2) 0.0012(18) -0.001(2)
C1 0.022(3) 0.021(3) 0.012(3) -0.003(2) 0.004(2) -0.005(2)
C2 0.040(4) 0.031(4) 0.013(3) 0.006(2) 0.001(3) -0.001(3)
C3 0.017(3) 0.019(3) 0.017(3) -0.001(2) -0.002(2) 0.003(2)

loop_
_atom_type_symbol
_atom_type_description
_atom_type_scat_dispersion_real
_atom_type_scat_dispersion_imag
_atom_type_scat_source
C C 0.0033 0.0016 'International Tables Vol C Tables 4.2.6.8 and 6.1.1.4'
H H 0.0000 0.0000 'International Tables Vol C Tables 4.2.6.8 and 6.1.1.4'
F F 0.0171 0.0103 'International Tables Vol C Tables 4.2.6.8 and 6.1.1.4'
Hf Hf -0.5830 6.1852 'International Tables Vol C Tables 4.2.6.8 and 6.1.1.4'
N N 0.0061 0.0033 'International Tables Vol C Tables 4.2.6.8 and 6.1.1.4'
O O 0.0106 0.0060 'International Tables Vol C Tables 4.2.6.8 and 6.1.1.4'

loop_
_geom_angle_atom_site_label_1
_geom_angle_atom_site_label_2
_geom_angle_atom_site_label_3
_geom_angle
_geom_angle_site_symmetry_1
_geom_angle_site_symmetry_3
F2 Hf1 F2 91.4(2) 2_655 .
F2 Hf1 F1 94.93(17) 2_655 2_655
F2 Hf1 F1 92.94(16) . 2_655
F2 Hf1 F1 92.94(16) 2_655 .
F2 Hf1 F1 94.93(16) . .
F1 Hf1 F1 168.7(2) 2_655 .
F2 Hf1 O1 178.03(14) 2_655 2_655
F2 Hf1 O1 90.38(18) . 2_655
F1 Hf1 O1 85.80(17) 2_655 2_655
F1 Hf1 O1 86.08(17) . 2_655
F2 Hf1 O1 90.38(18) 2_655 .
F2 Hf1 O1 178.03(14) . .
F1 Hf1 O1 86.08(17) 2_655 .
F1 Hf1 O1 85.80(17) . .
O1 Hf1 O1 87.8(2) 2_655 .
C1 O1 Hf1 132.5(4) . .
C1 N1 C3 120.9(5) . .
C1 N1 C2 121.8(5) . .
C3 N1 C2 117.3(5) . .
O1 C1 N1 122.0(6) . .
O1 C1 H1 119.0 . .
N1 C1 H1 119.0 . .
N1 C2 H2A 109.5 . .
N1 C2 H2B 109.5 . .
H2A C2 H2B 109.5 . .
N1 C2 H2C 109.5 . .
H2A C2 H2C 109.5 . .
H2B C2 H2C 109.5 . .
N1 C3 H3A 109.5 . .
N1 C3 H3B 109.5 . .
H3A C3 H3B 109.5 . .
N1 C3 H3C 109.5 . .
H3A C3 H3C 109.5 . .
H3B C3 H3C 109.5 . .

loop_
_geom_bond_atom_site_label_1
_geom_bond_atom_site_label_2
_geom_bond_distance
_geom_bond_site_symmetry_2
Hf1 F2 1.954(4) 2_655
Hf1 F2 1.954(4) .
Hf1 F1 1.975(4) 2_655
Hf1 F1 1.975(4) .
Hf1 O1 2.159(4) 2_655
Hf1 O1 2.159(4) .
O1 C1 1.264(7) .
N1 C1 1.313(8) .
N1 C3 1.465(8) .
N1 C2 1.465(8) .
C1 H1 0.9500 .
C2 H2A 0.9800 .
C2 H2B 0.9800 .
C2 H2C 0.9800 .
C3 H3A 0.9800 .
C3 H3B 0.9800 .
C3 H3C 0.9800 .

loop_
_geom_torsion_atom_site_label_1
_geom_torsion_atom_site_label_2
_geom_torsion_atom_site_label_3
_geom_torsion_atom_site_label_4
_geom_torsion
_geom_torsion_site_symmetry_1
F2 Hf1 O1 C1 -63.5(6) 2_655
F1 Hf1 O1 C1 -158.4(6) 2_655
F1 Hf1 O1 C1 29.4(6) .
O1 Hf1 O1 C1 115.7(6) 2_655
Hf1 O1 C1 N1 169.8(4) .
C3 N1 C1 O1 1.0(9) .
C2 N1 C1 O1 -178.8(6) .
